data_4505915
loop_
_publ_author_name
'Cole, Jacqueline M.'
'Waddell, Paul G.'
'Jayatilaka, Dylan'

_publ_section_title
;
 Solid-State Dilution of Dihydroxybenzophenones with 4,13-Diaza-18-crown-6
 for Photocrystallographic Studies
;
_journal_issue 5
_journal_name_full 'Crystal Growth &amp; Design'
_journal_page_first 2277
_journal_paper_doi 10.1021/cg201558h
_journal_volume 12
_journal_year 2012
_chemical_formula_moiety 'C12 H26 N2 O4, 2(C13 H10 O3)'
_chemical_formula_sum 'C38 H46 N2 O10'
_chemical_formula_weight 690.77
_chemical_name_systematic
;
 2,2'-dihydroxybenzophenone, 4,13-diaza-18-crown-6
;
_space_group_IT_number 2
_symmetry_cell_setting triclinic
_symmetry_space_group_name_Hall '-P 1'
_symmetry_space_group_name_H-M 'P -1'
_atom_sites_solution_hydrogens geom
_atom_sites_solution_primary direct
_atom_sites_solution_secondary difmap
_cell_angle_alpha 106.969(2)
_cell_angle_beta 94.936(2)
_cell_angle_gamma 90.313(2)
_cell_formula_units_Z 1
_cell_length_a 8.1924(3)
_cell_length_b 10.0165(3)
_cell_length_c 11.7164(5)
_cell_measurement_reflns_used 8919
_cell_measurement_temperature 180(2)
_cell_measurement_theta_max 27.485
_cell_measurement_theta_min 0.998
_cell_volume 915.70(6)
_computing_molecular_graphics 'SHELXTL-PLUS (Sheldrick, 1995)'
_computing_publication_material 'SHELXL-97 (Sheldrick, 1997)'
_computing_structure_refinement 'SHELXL-97 (Sheldrick, 1997)'
_computing_structure_solution 'SHELXS-97 (Sheldrick, 1990)'
_diffrn_ambient_temperature 180(2)
_diffrn_measured_fraction_theta_full 0.990
_diffrn_measured_fraction_theta_max 0.990
_diffrn_measurement_device_type 'Nonius Kappa-CCD'
_diffrn_measurement_method '\w scans'
_diffrn_radiation_monochromator graphite
_diffrn_radiation_source 'fine-focus sealed tube'
_diffrn_radiation_type MoK\a
_diffrn_radiation_wavelength 0.71070
_diffrn_reflns_av_R_equivalents 0.0597
_diffrn_reflns_av_sigmaI/netI 0.0547
_diffrn_reflns_limit_h_max 10
_diffrn_reflns_limit_h_min -10
_diffrn_reflns_limit_k_max 12
_diffrn_reflns_limit_k_min -13
_diffrn_reflns_limit_l_max 15
_diffrn_reflns_limit_l_min -15
_diffrn_reflns_number 21592
_diffrn_reflns_theta_full 27.53
_diffrn_reflns_theta_max 27.53
_diffrn_reflns_theta_min 2.50
_exptl_absorpt_coefficient_mu 0.091
_exptl_absorpt_correction_T_max 0.989
_exptl_absorpt_correction_T_min 0.985
_exptl_absorpt_correction_type multi-scan
_exptl_absorpt_process_details SORTAV
_exptl_crystal_colour yellow
_exptl_crystal_density_diffrn 1.253
_exptl_crystal_density_method 'not measured'
_exptl_crystal_description block
_exptl_crystal_F_000 368
_exptl_crystal_size_max 0.21
_exptl_crystal_size_mid 0.14
_exptl_crystal_size_min 0.12
_refine_diff_density_max 0.179
_refine_diff_density_min -0.183
_refine_diff_density_rms 0.040
_refine_ls_extinction_coef 0.035(4)
_refine_ls_extinction_expression Fc^*^=kFc[1+0.001xFc^2^\l^3^/sin(2\q)]^-1/4^
_refine_ls_extinction_method SHELXL
_refine_ls_goodness_of_fit_ref 1.051
_refine_ls_hydrogen_treatment mixed
_refine_ls_matrix_type full
_refine_ls_number_parameters 319
_refine_ls_number_reflns 4176
_refine_ls_number_restraints 0
_refine_ls_restrained_S_all 1.051
_refine_ls_R_factor_all 0.0818
_refine_ls_R_factor_gt 0.0434
_refine_ls_shift/su_max 0.001
_refine_ls_shift/su_mean 0.000
_refine_ls_structure_factor_coef Fsqd
_refine_ls_weighting_details 'calc w=1/[\s^2^(Fo^2^)+(0.0566P)^2^+0.0109P] where P=(Fo^2^+2Fc^2^)/3'
_refine_ls_weighting_scheme calc
_refine_ls_wR_factor_gt 0.0986
_refine_ls_wR_factor_ref 0.1130
_reflns_number_gt 2749
_reflns_number_total 4176
_reflns_threshold_expression >2sigma(I)
_cod_data_source_file cg201558h_si_001.cif
_cod_data_source_block pr0003
_cod_depositor_comments
;
The following automatic conversions were performed:

'_exptl_absorpt_correction_type' value 'Multi-scan' changed to
'multi-scan' according to
/home/saulius/struct/CIF-dictionaries/cif_core.dic dictionary named
'cif_core.dic' version 2.4.1 from 2010-06-29.

Automatic conversion script
Id: cif_fix_values 1715 2011-07-08 13:25:40Z adriana 
;
_cod_original_sg_symbol_H-M P-1
_cod_database_code 4505915

loop_
_symmetry_equiv_pos_as_xyz
'x, y, z'
'-x, -y, -z'

loop_
_atom_site_label
_atom_site_fract_x
_atom_site_fract_y
_atom_site_fract_z
_atom_site_U_iso_or_equiv
_atom_site_adp_type
_atom_site_calc_flag
_atom_site_occupancy
_atom_site_type_symbol
O1 0.00674(13) 0.44163(10) 0.22764(10) 0.0500(3) Uani d 1 O
O2 0.37754(14) 0.60272(10) 0.36422(10) 0.0479(3) Uani d 1 O
O3 0.03237(13) 0.18019(10) 0.12391(10) 0.0419(3) Uani d 1 O
C1 0.18627(16) 0.61705(13) 0.20792(12) 0.0285(3) Uani d 1 C
C2 0.30857(17) 0.68132(13) 0.29742(12) 0.0328(3) Uani d 1 C
C3 0.3551(2) 0.82021(14) 0.31340(14) 0.0391(4) Uani d 1 C
C4 0.27802(18) 0.89291(14) 0.24184(13) 0.0356(4) Uani d 1 C
C5 0.15661(18) 0.83038(15) 0.15325(13) 0.0364(4) Uani d 1 C
C6 0.11156(18) 0.69228(14) 0.13637(13) 0.0351(3) Uani d 1 C
C7 0.13402(16) 0.46786(13) 0.18805(12) 0.0308(3) Uani d 1 C
C8 0.22879(16) 0.35630(12) 0.11584(11) 0.0285(3) Uani d 1 C
C9 0.17103(17) 0.21634(13) 0.08383(12) 0.0316(3) Uani d 1 C
C10 0.2548(2) 0.11221(15) 0.00755(13) 0.0390(4) Uani d 1 C
C11 0.3963(2) 0.14466(15) -0.03377(15) 0.0453(4) Uani d 1 C
C12 0.4597(2) 0.28119(16) 0.00014(15) 0.0463(4) Uani d 1 C
C13 0.37531(18) 0.38548(14) 0.07322(13) 0.0362(4) Uani d 1 C
H2O 0.449(2) 0.665(2) 0.4393(19) 0.089(6) Uiso d 1 H
H3O -0.007(2) 0.2647(19) 0.1724(18) 0.074(6) Uiso d 1 H
H3 0.4398(19) 0.8642(15) 0.3755(14) 0.048(4) Uiso d 1 H
H4 0.3136(16) 0.9870(14) 0.2544(12) 0.034(4) Uiso d 1 H
H5 0.1045(17) 0.8815(14) 0.1063(13) 0.043(4) Uiso d 1 H
H6 0.0258(17) 0.6430(14) 0.0737(13) 0.039(4) Uiso d 1 H
H10 0.2101(18) 0.0193(16) -0.0163(14) 0.048(4) Uiso d 1 H
H11 0.4521(19) 0.0730(16) -0.0881(15) 0.055(5) Uiso d 1 H
H12 0.562(2) 0.3025(15) -0.0240(14) 0.054(5) Uiso d 1 H
H13 0.4191(16) 0.4826(14) 0.0973(12) 0.037(4) Uiso d 1 H
N1 0.55472(13) 0.74467(12) 0.56196(10) 0.0317(3) Uani d 1 N
O4 0.78391(11) 0.85529(9) 0.44912(9) 0.0378(3) Uani d 1 O
O5 0.30949(11) 0.92366(9) 0.66181(9) 0.0385(3) Uani d 1 O
C14 0.8447(2) 0.87529(18) 0.34478(17) 0.0484(4) Uani d 1 C
C15 0.7938(2) 0.71329(15) 0.44892(16) 0.0417(4) Uani d 1 C
C16 0.72581(18) 0.70120(16) 0.56028(14) 0.0376(4) Uani d 1 C
C17 0.47748(19) 0.73416(16) 0.66738(14) 0.0380(4) Uani d 1 C
C18 0.3043(2) 0.78277(16) 0.66301(17) 0.0432(4) Uani d 1 C
C19 0.1488(2) 0.97403(19) 0.64694(19) 0.0492(4) Uani d 1 C
H1N 0.5531(16) 0.8338(16) 0.5632(12) 0.035(4) Uiso d 1 H
H14B 0.774(2) 0.8218(16) 0.2747(15) 0.050(5) Uiso d 1 H
H14A 0.961(2) 0.8403(16) 0.3386(14) 0.059(5) Uiso d 1 H
H15B 0.9135(19) 0.6881(14) 0.4505(12) 0.042(4) Uiso d 1 H
H15A 0.7298(19) 0.6523(16) 0.3775(15) 0.048(4) Uiso d 1 H
H16B 0.7935(17) 0.7583(14) 0.6338(13) 0.039(4) Uiso d 1 H
H16A 0.7262(16) 0.6024(15) 0.5605(12) 0.040(4) Uiso d 1 H
H17B 0.5410(17) 0.7902(14) 0.7435(13) 0.037(4) Uiso d 1 H
H17A 0.4732(17) 0.6368(15) 0.6658(12) 0.043(4) Uiso d 1 H
H18B 0.2396(18) 0.7233(14) 0.5888(14) 0.042(4) Uiso d 1 H
H18A 0.2526(18) 0.7746(14) 0.7362(14) 0.050(4) Uiso d 1 H
H19A 0.094(2) 0.9170(16) 0.5673(16) 0.051(5) Uiso d 1 H
H19B 0.083(2) 0.9582(16) 0.7085(16) 0.059(5) Uiso d 1 H

loop_
_atom_site_aniso_label
_atom_site_aniso_U_11
_atom_site_aniso_U_22
_atom_site_aniso_U_33
_atom_site_aniso_U_12
_atom_site_aniso_U_13
_atom_site_aniso_U_23
O1 0.0436(7) 0.0402(6) 0.0635(8) -0.0048(5) 0.0214(6) 0.0065(5)
O2 0.0625(7) 0.0291(5) 0.0488(7) -0.0054(5) -0.0240(6) 0.0148(5)
O3 0.0423(6) 0.0357(6) 0.0466(7) -0.0113(5) 0.0059(5) 0.0101(5)
C1 0.0288(7) 0.0278(7) 0.0274(7) 0.0018(5) 0.0035(6) 0.0056(6)
C2 0.0390(8) 0.0268(7) 0.0317(8) 0.0026(6) -0.0025(6) 0.0087(6)
C3 0.0478(9) 0.0301(8) 0.0364(9) -0.0038(7) -0.0089(7) 0.0087(7)
C4 0.0453(9) 0.0258(7) 0.0362(9) 0.0008(6) 0.0055(7) 0.0092(6)
C5 0.0397(9) 0.0369(8) 0.0356(9) 0.0058(6) 0.0019(7) 0.0156(7)
C6 0.0337(8) 0.0382(8) 0.0317(8) -0.0020(6) -0.0028(7) 0.0095(7)
C7 0.0290(8) 0.0344(7) 0.0280(8) -0.0028(6) -0.0016(6) 0.0089(6)
C8 0.0328(8) 0.0271(7) 0.0258(7) -0.0011(5) -0.0013(6) 0.0089(6)
C9 0.0369(8) 0.0313(7) 0.0269(8) -0.0042(6) -0.0039(6) 0.0113(6)
C10 0.0547(10) 0.0250(7) 0.0367(9) -0.0013(7) 0.0027(7) 0.0087(6)
C11 0.0619(11) 0.0316(8) 0.0447(10) 0.0114(7) 0.0163(8) 0.0113(7)
C12 0.0485(10) 0.0384(9) 0.0570(11) 0.0057(7) 0.0225(8) 0.0169(8)
C13 0.0403(9) 0.0279(7) 0.0422(9) -0.0002(6) 0.0081(7) 0.0120(6)
N1 0.0345(7) 0.0260(6) 0.0355(7) 0.0010(5) -0.0018(5) 0.0119(5)
O4 0.0408(6) 0.0347(5) 0.0417(6) 0.0074(4) 0.0106(5) 0.0149(5)
O5 0.0340(6) 0.0378(6) 0.0469(6) 0.0029(4) 0.0042(5) 0.0172(5)
C14 0.0487(11) 0.0581(11) 0.0482(11) 0.0190(9) 0.0207(9) 0.0259(9)
C15 0.0433(10) 0.0337(8) 0.0480(10) 0.0089(7) 0.0053(8) 0.0114(7)
C16 0.0370(9) 0.0334(8) 0.0447(10) 0.0039(6) -0.0022(7) 0.0168(7)
C17 0.0441(9) 0.0345(8) 0.0401(9) -0.0007(7) 0.0021(7) 0.0188(7)
C18 0.0423(10) 0.0404(9) 0.0535(11) -0.0014(7) 0.0085(8) 0.0231(8)
C19 0.0347(9) 0.0610(11) 0.0655(13) 0.0100(8) 0.0136(9) 0.0372(10)

loop_
_atom_type_symbol
_atom_type_description
_atom_type_scat_dispersion_real
_atom_type_scat_dispersion_imag
_atom_type_scat_source
C C 0.0033 0.0016 'International Tables Vol C Tables 4.2.6.8 and 6.1.1.4'
H H 0.0000 0.0000 'International Tables Vol C Tables 4.2.6.8 and 6.1.1.4'
N N 0.0061 0.0033 'International Tables Vol C Tables 4.2.6.8 and 6.1.1.4'
O O 0.0106 0.0060 'International Tables Vol C Tables 4.2.6.8 and 6.1.1.4'

loop_
_geom_angle_atom_site_label_1
_geom_angle_atom_site_label_2
_geom_angle_atom_site_label_3
_geom_angle
_geom_angle_site_symmetry_1
_geom_angle_site_symmetry_3
C2 O2 H2O 111.0(10) . .
C9 O3 H3O 105.5(11) . .
C6 C1 C2 119.60(12) . .
C6 C1 C7 119.65(12) . .
C2 C1 C7 120.75(11) . .
O2 C2 C1 117.03(11) . .
O2 C2 C3 123.54(12) . .
C1 C2 C3 119.42(12) . .
C4 C3 C2 119.83(14) . .
C4 C3 H3 121.1(8) . .
C2 C3 H3 119.1(8) . .
C5 C4 C3 121.19(13) . .
C5 C4 H4 121.1(8) . .
C3 C4 H4 117.7(8) . .
C4 C5 C6 119.08(13) . .
C4 C5 H5 120.1(9) . .
C6 C5 H5 120.8(9) . .
C5 C6 C1 120.88(13) . .
C5 C6 H6 121.9(7) . .
C1 C6 H6 117.2(7) . .
O1 C7 C8 121.18(11) . .
O1 C7 C1 119.23(12) . .
C8 C7 C1 119.48(11) . .
C13 C8 C9 118.28(12) . .
C13 C8 C7 121.31(11) . .
C9 C8 C7 120.37(12) . .
O3 C9 C10 118.42(12) . .
O3 C9 C8 121.46(12) . .
C10 C9 C8 120.10(13) . .
C11 C10 C9 120.05(13) . .
C11 C10 H10 121.4(9) . .
C9 C10 H10 118.5(9) . .
C10 C11 C12 121.06(15) . .
C10 C11 H11 119.8(9) . .
C12 C11 H11 119.1(9) . .
C13 C12 C11 119.26(15) . .
C13 C12 H12 119.8(10) . .
C11 C12 H12 120.9(9) . .
C12 C13 C8 121.18(13) . .
C12 C13 H13 119.7(8) . .
C8 C13 H13 119.1(8) . .
C17 N1 C16 113.52(11) . .
C17 N1 H1N 107.1(9) . .
C16 N1 H1N 108.3(9) . .
C14 O4 C15 111.29(11) . .
C18 O5 C19 111.54(11) . .
O4 C14 C19 110.50(14) . 2_676
O4 C14 H14B 108.4(9) . .
C19 C14 H14B 111.3(9) 2_676 .
O4 C14 H14A 109.1(9) . .
C19 C14 H14A 107.7(9) 2_676 .
H14B C14 H14A 109.7(13) . .
O4 C15 C16 107.80(12) . .
O4 C15 H15B 108.3(7) . .
C16 C15 H15B 109.4(8) . .
O4 C15 H15A 110.1(8) . .
C16 C15 H15A 110.0(9) . .
H15B C15 H15A 111.1(12) . .
N1 C16 C15 109.84(12) . .
N1 C16 H16B 110.6(8) . .
C15 C16 H16B 111.1(8) . .
N1 C16 H16A 107.5(8) . .
C15 C16 H16A 109.5(8) . .
H16B C16 H16A 108.2(11) . .
N1 C17 C18 110.03(12) . .
N1 C17 H17B 111.3(8) . .
C18 C17 H17B 110.0(8) . .
N1 C17 H17A 108.6(8) . .
C18 C17 H17A 107.8(8) . .
H17B C17 H17A 109.1(11) . .
O5 C18 C17 108.07(12) . .
O5 C18 H18B 110.1(8) . .
C17 C18 H18B 109.7(8) . .
O5 C18 H18A 110.4(8) . .
C17 C18 H18A 109.1(8) . .
H18B C18 H18A 109.4(12) . .
O5 C19 C14 111.00(14) . 2_676
O5 C19 H19A 108.5(9) . .
C14 C19 H19A 111.1(9) 2_676 .
O5 C19 H19B 109.3(9) . .
C14 C19 H19B 110.2(9) 2_676 .
H19A C19 H19B 106.6(13) . .

loop_
_geom_bond_atom_site_label_1
_geom_bond_atom_site_label_2
_geom_bond_site_symmetry_2
_geom_bond_distance
O1 C7 . 1.2340(15)
O2 C2 . 1.3565(15)
O2 H2O . 1.05(2)
O3 C9 . 1.3523(16)
O3 H3O . 0.95(2)
C1 C6 . 1.3895(18)
C1 C2 . 1.3913(18)
C1 C7 . 1.4978(17)
C2 C3 . 1.3949(19)
C3 C4 . 1.379(2)
C3 H3 . 0.963(16)
C4 C5 . 1.377(2)
C4 H4 . 0.950(13)
C5 C6 . 1.382(2)
C5 H5 . 0.934(14)
C6 H6 . 0.986(14)
C7 C8 . 1.4622(19)
C8 C13 . 1.4001(18)
C8 C9 . 1.4090(17)
C9 C10 . 1.388(2)
C10 C11 . 1.367(2)
C10 H10 . 0.951(14)
C11 C12 . 1.392(2)
C11 H11 . 0.957(17)
C12 C13 . 1.375(2)
C12 H12 . 0.952(16)
C13 H13 . 0.987(13)
N1 C17 . 1.4652(18)
N1 C16 . 1.4700(18)
N1 H1N . 0.888(14)
O4 C14 . 1.4244(18)
O4 C15 . 1.4244(16)
O5 C18 . 1.4158(17)
O5 C19 . 1.4271(18)
C14 C19 2_676 1.484(2)
C14 H14B . 0.978(16)
C14 H14A . 1.015(17)
C15 C16 . 1.498(2)
C15 H15B . 1.014(15)
C15 H15A . 0.985(16)
C16 H16B . 1.002(15)
C16 H16A . 0.990(14)
C17 C18 . 1.504(2)
C17 H17B . 1.003(14)
C17 H17A . 0.970(14)
C18 H18B . 1.004(15)
C18 H18A . 1.012(16)
C19 C14 2_676 1.484(2)
C19 H19A . 1.005(17)
C19 H19B . 0.984(17)

loop_
_geom_hbond_atom_site_label_D
_geom_hbond_atom_site_label_H
_geom_hbond_atom_site_label_A
_geom_hbond_distance_DH
_geom_hbond_distance_HA
_geom_hbond_distance_DA
_geom_hbond_angle_DHA
O2 H2O N1 1.05(2) 1.60(2) 2.6405(15) 172.7(16)
O3 H3O O1 0.95(2) 1.699(19) 2.5634(14) 150.0(16)
